data_7105328
loop_
_publ_author_name
'Konu, Jari'
'Chivers, Tristram'

_publ_section_title
;
 Novel carbon-centred reactivity of [(H)C(PPh2Se)2]- in the formation
 of structurally diverse Sn(IV), Te(IV) and Hg(II) complexes of the
 triseleno ligand [(Se)C(PPh2Se)2]2-.
;
_journal_issue 9
_journal_name_full 'Chemical communications (Cambridge, England)'
_journal_page_first 1431
_journal_page_last 1433
_journal_paper_doi 10.1039/b923910c
_journal_volume 46
_journal_year 2010
_chemical_formula_moiety 'C50 H40 P4 Se6 Sn, 2(C7 H8)'
_chemical_formula_sum 'C64 H56 P4 Se6 Sn'
_chemical_formula_weight 1541.42
_chemical_name_systematic
;
?
;
_space_group_IT_number 14
_symmetry_cell_setting monoclinic
_symmetry_space_group_name_Hall '-P 2yn'
_symmetry_space_group_name_H-M 'P 1 21/n 1'
_atom_sites_solution_hydrogens geom
_atom_sites_solution_primary direct
_atom_sites_solution_secondary difmap
_audit_creation_method SHELXL-97
_cell_angle_alpha 90.00
_cell_angle_beta 91.70(3)
_cell_angle_gamma 90.00
_cell_formula_units_Z 2
_cell_length_a 15.803(3)
_cell_length_b 11.518(2)
_cell_length_c 16.376(3)
_cell_measurement_reflns_used 9927
_cell_measurement_temperature 173(2)
_cell_measurement_theta_max 25.03
_cell_measurement_theta_min 2.50
_cell_volume 2979.4(9)
_computing_cell_refinement 'HKL Scalepack (Otwinowski & Minor 1997)'
_computing_data_collection 'Collect (Nonius BV, 1997-2000)'
_computing_data_reduction DENZO-SMN
_computing_molecular_graphics 'DIAMOND (Brandenburg & Berndt, 1999)'
_computing_publication_material 'WinGX v1.70-01 (L. J. Farrugia)'
_computing_structure_refinement 'SHELXL-97 (Sheldrick, 1997)'
_computing_structure_solution 'SHELXS-97 (Sheldrick, 1997)'
_diffrn_ambient_temperature 173(2)
_diffrn_measured_fraction_theta_full 0.995
_diffrn_measured_fraction_theta_max 0.995
_diffrn_measurement_device_type 'KappaCCD (Nonius, FR540C)'
_diffrn_measurement_method 'phi\omega scans'
_diffrn_radiation_monochromator 'horizonally mounted graphite crystal'
_diffrn_radiation_source 'Enraf Nonius FR590D, fine-focus sealed tube'
_diffrn_radiation_type MoK\a
_diffrn_radiation_wavelength 0.71073
_diffrn_reflns_av_R_equivalents 0.0289
_diffrn_reflns_av_sigmaI/netI 0.0333
_diffrn_reflns_limit_h_max 18
_diffrn_reflns_limit_h_min -18
_diffrn_reflns_limit_k_max 13
_diffrn_reflns_limit_k_min -13
_diffrn_reflns_limit_l_max 19
_diffrn_reflns_limit_l_min -19
_diffrn_reflns_number 9927
_diffrn_reflns_theta_full 25.03
_diffrn_reflns_theta_max 25.03
_diffrn_reflns_theta_min 2.50
_diffrn_standards_number 0
_exptl_absorpt_coefficient_mu 4.241
_exptl_absorpt_correction_T_max 0.9200
_exptl_absorpt_correction_T_min 0.4293
_exptl_absorpt_correction_type integration
_exptl_absorpt_process_details 'SADABS (SHELXTL-NT v5.1, Bruker)'
_exptl_crystal_colour red
_exptl_crystal_density_diffrn 1.718
_exptl_crystal_density_method 'not measured'
_exptl_crystal_description plate
_exptl_crystal_F_000 1508
_exptl_crystal_size_max 0.24
_exptl_crystal_size_mid 0.12
_exptl_crystal_size_min 0.02
_refine_diff_density_max 0.898
_refine_diff_density_min -0.685
_refine_diff_density_rms 0.125
_refine_ls_extinction_method none
_refine_ls_goodness_of_fit_ref 1.076
_refine_ls_hydrogen_treatment constr
_refine_ls_matrix_type full
_refine_ls_number_parameters 340
_refine_ls_number_reflns 5232
_refine_ls_number_restraints 0
_refine_ls_restrained_S_all 1.076
_refine_ls_R_factor_all 0.0603
_refine_ls_R_factor_gt 0.0488
_refine_ls_shift/su_max 0.000
_refine_ls_shift/su_mean 0.000
_refine_ls_structure_factor_coef Fsqd
_refine_ls_weighting_details 'calc w=1/[\s^2^(Fo^2^)+(0.0580P)^2^+15.1892P] where P=(Fo^2^+2Fc^2^)/3'
_refine_ls_weighting_scheme calc
_refine_ls_wR_factor_gt 0.1209
_refine_ls_wR_factor_ref 0.1287
_reflns_number_gt 4479
_reflns_number_total 5232
_reflns_threshold_expression >2sigma(I)
_cod_data_source_file b923910c.txt
_cod_data_source_block compound_6
_cod_original_sg_symbol_H-M 'P 21/n'
_cod_database_code 7105328

loop_
_symmetry_equiv_pos_as_xyz
'x, y, z'
'-x+1/2, y+1/2, -z+1/2'
'-x, -y, -z'
'x-1/2, -y-1/2, z-1/2'

loop_
_atom_site_label
_atom_site_type_symbol
_atom_site_fract_x
_atom_site_fract_y
_atom_site_fract_z
_atom_site_U_iso_or_equiv
_atom_site_adp_type
_atom_site_occupancy
_atom_site_symmetry_multiplicity
_atom_site_calc_flag
_atom_site_refinement_flags
_atom_site_disorder_assembly
_atom_site_disorder_group
Sn1 Sn 0.0000 0.5000 0.0000 0.03061(16) Uani 1 2 d S . .
Se1 Se 0.15346(4) 0.62372(6) 0.00147(5) 0.0440(2) Uani 1 1 d . . .
Se2 Se 0.04150(4) 0.38695(6) -0.14548(4) 0.03863(18) Uani 1 1 d . . .
Se3 Se 0.08451(4) 0.33608(5) 0.07981(4) 0.03019(17) Uani 1 1 d . . .
P1 P 0.23243(9) 0.47037(13) 0.02106(10) 0.0298(3) Uani 1 1 d . . .
P2 P 0.14522(9) 0.28688(13) -0.08885(9) 0.0283(3) Uani 1 1 d . . .
C1 C 0.1784(4) 0.3389(5) 0.0072(3) 0.0269(12) Uani 1 1 d . . .
C100 C 0.2732(4) 0.4664(6) 0.1258(4) 0.0364(14) Uani 1 1 d . . .
C101 C 0.3020(4) 0.3619(7) 0.1590(4) 0.0442(16) Uani 1 1 d . . .
H101 H 0.2998 0.2934 0.1267 0.053 Uiso 1 1 calc R . .
C102 C 0.3340(5) 0.3568(8) 0.2388(5) 0.057(2) Uani 1 1 d . . .
H102 H 0.3536 0.2852 0.2611 0.068 Uiso 1 1 calc R . .
C103 C 0.3371(5) 0.4563(10) 0.2852(5) 0.062(2) Uani 1 1 d . . .
H103 H 0.3582 0.4528 0.3400 0.075 Uiso 1 1 calc R . .
C104 C 0.3103(5) 0.5592(9) 0.2538(5) 0.065(2) Uani 1 1 d . . .
H104 H 0.3137 0.6273 0.2865 0.078 Uiso 1 1 calc R . .
C105 C 0.2780(4) 0.5657(7) 0.1741(5) 0.0509(18) Uani 1 1 d . . .
H105 H 0.2592 0.6381 0.1525 0.061 Uiso 1 1 calc R . .
C106 C 0.3241(4) 0.4815(5) -0.0428(4) 0.0349(14) Uani 1 1 d . . .
C107 C 0.3865(6) 0.3972(11) -0.0364(6) 0.088(4) Uani 1 1 d . . .
H107 H 0.3808 0.3343 0.0005 0.106 Uiso 1 1 calc R . .
C108 C 0.4580(6) 0.4052(13) -0.0845(7) 0.111(5) Uani 1 1 d . . .
H108 H 0.5015 0.3485 -0.0792 0.133 Uiso 1 1 calc R . .
C109 C 0.4654(6) 0.4920(9) -0.1379(6) 0.076(3) Uani 1 1 d . . .
H109 H 0.5140 0.4965 -0.1705 0.092 Uiso 1 1 calc R . .
C110 C 0.4051(8) 0.5721(11) -0.1457(7) 0.102(4) Uani 1 1 d . . .
H110 H 0.4111 0.6330 -0.1842 0.122 Uiso 1 1 calc R . .
C111 C 0.3333(6) 0.5682(9) -0.0984(5) 0.075(3) Uani 1 1 d . . .
H111 H 0.2908 0.6261 -0.1049 0.089 Uiso 1 1 calc R . .
C200 C 0.2303(4) 0.2755(5) -0.1607(4) 0.0358(14) Uani 1 1 d . . .
C201 C 0.2406(6) 0.3580(10) -0.2199(5) 0.077(3) Uani 1 1 d . . .
H201 H 0.2029 0.4220 -0.2238 0.093 Uiso 1 1 calc R . .
C202 C 0.3067(7) 0.3482(13) -0.2744(6) 0.103(4) Uani 1 1 d . . .
H202 H 0.3149 0.4072 -0.3139 0.123 Uiso 1 1 calc R . .
C203 C 0.3593(6) 0.2544(9) -0.2712(5) 0.068(2) Uani 1 1 d . . .
H203 H 0.4029 0.2465 -0.3095 0.082 Uiso 1 1 calc R . .
C204 C 0.3491(7) 0.1757(9) -0.2152(7) 0.092(4) Uani 1 1 d . . .
H204 H 0.3869 0.1117 -0.2118 0.111 Uiso 1 1 calc R . .
C205 C 0.2834(7) 0.1837(9) -0.1599(7) 0.095(4) Uani 1 1 d . . .
H205 H 0.2762 0.1235 -0.1211 0.114 Uiso 1 1 calc R . .
C206 C 0.1142(4) 0.1371(5) -0.0723(3) 0.0293(12) Uani 1 1 d . . .
C207 C 0.0486(4) 0.0879(5) -0.1181(4) 0.0317(13) Uani 1 1 d . . .
H207 H 0.0167 0.1338 -0.1561 0.038 Uiso 1 1 calc R . .
C208 C 0.0293(4) -0.0292(6) -0.1084(4) 0.0416(16) Uani 1 1 d . . .
H208 H -0.0161 -0.0633 -0.1393 0.050 Uiso 1 1 calc R . .
C209 C 0.0762(4) -0.0951(5) -0.0539(4) 0.0369(14) Uani 1 1 d . . .
H209 H 0.0626 -0.1748 -0.0472 0.044 Uiso 1 1 calc R . .
C210 C 0.1420(4) -0.0483(6) -0.0093(4) 0.0359(14) Uani 1 1 d . . .
H210 H 0.1747 -0.0955 0.0272 0.043 Uiso 1 1 calc R . .
C211 C 0.1608(4) 0.0686(5) -0.0174(3) 0.0312(13) Uani 1 1 d . . .
H211 H 0.2057 0.1019 0.0146 0.037 Uiso 1 1 calc R . .
C10 C 0.3802(5) -0.0722(9) 0.0240(6) 0.071(2) Uani 1 1 d . . .
C11 C 0.4033(6) 0.0382(10) 0.0470(8) 0.084(3) Uani 1 1 d . . .
H11 H 0.4118 0.0966 0.0071 0.101 Uiso 1 1 calc R . .
C12 C 0.4143(6) 0.0640(12) 0.1326(9) 0.100(4) Uani 1 1 d . . .
H12 H 0.4311 0.1392 0.1505 0.120 Uiso 1 1 calc R . .
C13 C 0.4000(6) -0.0232(13) 0.1878(7) 0.091(4) Uani 1 1 d . . .
H13 H 0.4058 -0.0070 0.2446 0.109 Uiso 1 1 calc R . .
C14 C 0.3786(7) -0.1282(13) 0.1641(8) 0.103(4) Uani 1 1 d . . .
H14 H 0.3709 -0.1873 0.2037 0.123 Uiso 1 1 calc R . .
C15 C 0.3674(6) -0.1533(11) 0.0829(7) 0.084(3) Uani 1 1 d . . .
H15 H 0.3503 -0.2294 0.0671 0.101 Uiso 1 1 calc R . .
C16 C 0.3690(7) -0.1051(11) -0.0638(7) 0.102(4) Uani 1 1 d . . .
H16A H 0.3797 -0.0373 -0.0982 0.152 Uiso 1 1 calc R . .
H16B H 0.3110 -0.1325 -0.0743 0.152 Uiso 1 1 calc R . .
H16C H 0.4090 -0.1670 -0.0767 0.152 Uiso 1 1 calc R . .

loop_
_atom_site_aniso_label
_atom_site_aniso_U_11
_atom_site_aniso_U_22
_atom_site_aniso_U_33
_atom_site_aniso_U_23
_atom_site_aniso_U_13
_atom_site_aniso_U_12
Sn1 0.0269(3) 0.0291(3) 0.0357(3) 0.0020(2) 0.0001(2) 0.0000(2)
Se1 0.0329(3) 0.0267(3) 0.0723(5) 0.0046(3) 0.0018(3) -0.0021(3)
Se2 0.0436(4) 0.0407(4) 0.0312(3) 0.0025(3) -0.0060(3) 0.0092(3)
Se3 0.0286(3) 0.0310(3) 0.0311(3) 0.0013(2) 0.0030(2) 0.0001(2)
P1 0.0264(7) 0.0273(8) 0.0358(8) 0.0011(6) 0.0011(6) -0.0024(6)
P2 0.0291(7) 0.0286(8) 0.0273(7) 0.0020(6) 0.0010(6) -0.0001(6)
C1 0.030(3) 0.029(3) 0.022(3) -0.002(2) 0.002(2) -0.004(2)
C100 0.026(3) 0.044(4) 0.040(3) -0.006(3) 0.007(3) -0.006(3)
C101 0.043(4) 0.053(4) 0.036(4) 0.002(3) -0.009(3) -0.010(3)
C102 0.044(4) 0.079(6) 0.046(4) 0.017(4) -0.008(3) -0.011(4)
C103 0.043(4) 0.109(8) 0.035(4) -0.008(5) 0.002(3) -0.021(5)
C104 0.054(5) 0.094(7) 0.047(4) -0.029(5) 0.007(4) -0.020(5)
C105 0.043(4) 0.054(5) 0.056(4) -0.015(4) 0.005(3) -0.009(3)
C106 0.033(3) 0.035(3) 0.037(3) -0.003(3) 0.004(3) -0.010(3)
C107 0.060(6) 0.125(9) 0.082(7) 0.039(6) 0.027(5) 0.036(6)
C108 0.053(6) 0.171(13) 0.111(9) 0.044(9) 0.037(6) 0.042(7)
C109 0.055(5) 0.096(8) 0.080(6) -0.018(6) 0.044(5) -0.025(5)
C110 0.130(10) 0.089(8) 0.089(7) 0.026(6) 0.072(7) 0.019(8)
C111 0.079(6) 0.078(6) 0.068(6) 0.022(5) 0.038(5) 0.015(5)
C200 0.042(3) 0.032(3) 0.033(3) 0.001(3) 0.008(3) -0.004(3)
C201 0.063(5) 0.120(8) 0.050(5) 0.041(5) 0.019(4) 0.026(5)
C202 0.077(7) 0.183(13) 0.051(5) 0.051(7) 0.031(5) 0.030(8)
C203 0.074(6) 0.085(7) 0.048(5) -0.012(5) 0.034(4) -0.012(5)
C204 0.086(7) 0.066(6) 0.128(9) 0.017(6) 0.063(7) 0.030(5)
C205 0.090(7) 0.084(7) 0.116(8) 0.053(6) 0.072(7) 0.040(6)
C206 0.030(3) 0.028(3) 0.030(3) -0.002(2) 0.006(2) 0.001(2)
C207 0.026(3) 0.039(3) 0.030(3) -0.006(3) 0.004(2) -0.001(3)
C208 0.027(3) 0.038(4) 0.060(4) -0.014(3) -0.002(3) -0.006(3)
C209 0.036(3) 0.025(3) 0.050(4) -0.006(3) 0.015(3) 0.003(3)
C210 0.038(3) 0.035(3) 0.035(3) 0.005(3) 0.010(3) 0.004(3)
C211 0.032(3) 0.032(3) 0.030(3) 0.000(3) 0.004(2) 0.000(3)
C10 0.050(5) 0.075(6) 0.087(7) -0.008(6) -0.003(5) 0.011(4)
C11 0.064(6) 0.072(7) 0.117(9) -0.004(6) 0.000(6) 0.009(5)
C12 0.058(6) 0.100(9) 0.141(11) -0.049(9) -0.004(7) 0.000(6)
C13 0.051(5) 0.146(12) 0.077(7) -0.017(8) 0.006(5) -0.012(7)
C14 0.060(6) 0.135(12) 0.113(10) -0.014(9) -0.008(6) -0.016(7)
C15 0.060(6) 0.094(8) 0.098(8) -0.011(7) -0.012(5) 0.004(5)
C16 0.079(7) 0.114(10) 0.111(9) -0.032(8) -0.002(7) 0.011(7)

loop_
_atom_type_symbol
_atom_type_description
_atom_type_scat_dispersion_real
_atom_type_scat_dispersion_imag
_atom_type_scat_source
C C 0.0033 0.0016 'International Tables Vol C Tables 4.2.6.8 and 6.1.1.4'
H H 0.0000 0.0000 'International Tables Vol C Tables 4.2.6.8 and 6.1.1.4'
P P 0.1023 0.0942 'International Tables Vol C Tables 4.2.6.8 and 6.1.1.4'
Se Se -0.0929 2.2259 'International Tables Vol C Tables 4.2.6.8 and 6.1.1.4'
Sn Sn -0.6537 1.4246 'International Tables Vol C Tables 4.2.6.8 and 6.1.1.4'

loop_
_geom_angle_atom_site_label_1
_geom_angle_atom_site_label_2
_geom_angle_atom_site_label_3
_geom_angle
_geom_angle_site_symmetry_1
_geom_angle_site_symmetry_3
_geom_angle_publ_flag
Se3 Sn1 Se3 180.0 . 3_565 ?
Se3 Sn1 Se2 92.24(2) . 3_565 ?
Se3 Sn1 Se2 87.76(2) 3_565 3_565 ?
Se3 Sn1 Se2 87.76(2) . . ?
Se3 Sn1 Se2 92.24(2) 3_565 . ?
Se2 Sn1 Se2 180.000(13) 3_565 . ?
Se3 Sn1 Se1 93.75(3) . 3_565 ?
Se3 Sn1 Se1 86.25(3) 3_565 3_565 ?
Se2 Sn1 Se1 91.09(3) 3_565 3_565 ?
Se2 Sn1 Se1 88.91(3) . 3_565 ?
Se3 Sn1 Se1 86.25(3) . . ?
Se3 Sn1 Se1 93.75(3) 3_565 . ?
Se2 Sn1 Se1 88.91(3) 3_565 . ?
Se2 Sn1 Se1 91.09(3) . . ?
Se1 Sn1 Se1 180.0 3_565 . ?
P1 Se1 Sn1 94.61(5) . . ?
P2 Se2 Sn1 94.33(5) . . ?
C1 Se3 Sn1 94.01(17) . . ?
C1 P1 C100 105.0(3) . . ?
C1 P1 C106 112.4(3) . . ?
C100 P1 C106 106.2(3) . . ?
C1 P1 Se1 114.0(2) . . ?
C100 P1 Se1 110.2(2) . . ?
C106 P1 Se1 108.7(2) . . ?
C1 P2 C206 105.5(3) . . ?
C1 P2 C200 113.5(3) . . ?
C206 P2 C200 103.7(3) . . ?
C1 P2 Se2 113.7(2) . . ?
C206 P2 Se2 111.20(19) . . ?
C200 P2 Se2 108.8(2) . . ?
P1 C1 P2 123.1(3) . . ?
P1 C1 Se3 108.4(3) . . ?
P2 C1 Se3 109.4(3) . . ?
C105 C100 C101 118.5(6) . . ?
C105 C100 P1 121.9(6) . . ?
C101 C100 P1 119.6(5) . . ?
C102 C101 C100 120.7(7) . . ?
C102 C101 H101 119.7 . . ?
C100 C101 H101 119.7 . . ?
C103 C102 C101 119.4(8) . . ?
C103 C102 H102 120.3 . . ?
C101 C102 H102 120.3 . . ?
C104 C103 C102 121.0(7) . . ?
C104 C103 H103 119.5 . . ?
C102 C103 H103 119.5 . . ?
C103 C104 C105 120.3(8) . . ?
C103 C104 H104 119.9 . . ?
C105 C104 H104 119.9 . . ?
C104 C105 C100 120.1(8) . . ?
C104 C105 H105 119.9 . . ?
C100 C105 H105 119.9 . . ?
C111 C106 C107 118.4(7) . . ?
C111 C106 P1 122.6(6) . . ?
C107 C106 P1 119.0(6) . . ?
C106 C107 C108 119.7(10) . . ?
C106 C107 H107 120.1 . . ?
C108 C107 H107 120.1 . . ?
C109 C108 C107 120.4(10) . . ?
C109 C108 H108 119.8 . . ?
C107 C108 H108 119.8 . . ?
C110 C109 C108 120.4(8) . . ?
C110 C109 H109 119.8 . . ?
C108 C109 H109 119.8 . . ?
C109 C110 C111 121.1(10) . . ?
C109 C110 H110 119.4 . . ?
C111 C110 H110 119.4 . . ?
C106 C111 C110 120.0(9) . . ?
C106 C111 H111 120.0 . . ?
C110 C111 H111 120.0 . . ?
C205 C200 C201 117.6(7) . . ?
C205 C200 P2 121.5(5) . . ?
C201 C200 P2 120.9(6) . . ?
C200 C201 C202 120.2(9) . . ?
C200 C201 H201 119.9 . . ?
C202 C201 H201 119.9 . . ?
C203 C202 C201 120.4(9) . . ?
C203 C202 H202 119.8 . . ?
C201 C202 H202 119.8 . . ?
C204 C203 C202 119.3(8) . . ?
C204 C203 H203 120.3 . . ?
C202 C203 H203 120.3 . . ?
C203 C204 C205 121.2(9) . . ?
C203 C204 H204 119.4 . . ?
C205 C204 H204 119.4 . . ?
C200 C205 C204 121.2(8) . . ?
C200 C205 H205 119.4 . . ?
C204 C205 H205 119.4 . . ?
C207 C206 C211 119.5(6) . . ?
C207 C206 P2 120.7(5) . . ?
C211 C206 P2 119.7(4) . . ?
C206 C207 C208 119.9(6) . . ?
C206 C207 H207 120.1 . . ?
C208 C207 H207 120.1 . . ?
C209 C208 C207 119.6(6) . . ?
C209 C208 H208 120.2 . . ?
C207 C208 H208 120.2 . . ?
C210 C209 C208 121.2(6) . . ?
C210 C209 H209 119.4 . . ?
C208 C209 H209 119.4 . . ?
C209 C210 C211 119.7(6) . . ?
C209 C210 H210 120.1 . . ?
C211 C210 H210 120.1 . . ?
C210 C211 C206 120.1(6) . . ?
C210 C211 H211 119.9 . . ?
C206 C211 H211 119.9 . . ?
C15 C10 C11 119.0(10) . . ?
C15 C10 C16 119.5(10) . . ?
C11 C10 C16 121.5(11) . . ?
C10 C11 C12 118.8(12) . . ?
C10 C11 H11 120.6 . . ?
C12 C11 H11 120.6 . . ?
C13 C12 C11 118.2(11) . . ?
C13 C12 H12 120.9 . . ?
C11 C12 H12 120.9 . . ?
C14 C13 C12 121.7(12) . . ?
C14 C13 H13 119.2 . . ?
C12 C13 H13 119.2 . . ?
C13 C14 C15 120.5(14) . . ?
C13 C14 H14 119.7 . . ?
C15 C14 H14 119.7 . . ?
C10 C15 C14 121.7(12) . . ?
C10 C15 H15 119.1 . . ?
C14 C15 H15 119.1 . . ?
C10 C16 H16A 109.5 . . ?
C10 C16 H16B 109.5 . . ?
H16A C16 H16B 109.5 . . ?
C10 C16 H16C 109.5 . . ?
H16A C16 H16C 109.5 . . ?
H16B C16 H16C 109.5 . . ?

loop_
_geom_bond_atom_site_label_1
_geom_bond_atom_site_label_2
_geom_bond_distance
_geom_bond_site_symmetry_2
_geom_bond_publ_flag
Sn1 Se3 2.6369(8) . ?
Sn1 Se3 2.6369(8) 3_565 ?
Sn1 Se2 2.8097(8) 3_565 ?
Sn1 Se2 2.8097(8) . ?
Sn1 Se1 2.8123(8) 3_565 ?
Sn1 Se1 2.8123(8) . ?
Se1 P1 2.1810(17) . ?
Se2 P2 2.1874(17) . ?
Se3 C1 1.929(6) . ?
P1 C1 1.749(6) . ?
P1 C100 1.815(7) . ?
P1 C106 1.817(6) . ?
P2 C1 1.749(5) . ?
P2 C206 1.816(6) . ?
P2 C200 1.817(6) . ?
C100 C105 1.391(10) . ?
C100 C101 1.392(10) . ?
C101 C102 1.388(10) . ?
C101 H101 0.9500 . ?
C102 C103 1.375(12) . ?
C102 H102 0.9500 . ?
C103 C104 1.355(13) . ?
C103 H103 0.9500 . ?
C104 C105 1.391(11) . ?
C104 H104 0.9500 . ?
C105 H105 0.9500 . ?
C106 C111 1.362(10) . ?
C106 C107 1.386(11) . ?
C107 C108 1.400(13) . ?
C107 H107 0.9500 . ?
C108 C109 1.335(15) . ?
C108 H108 0.9500 . ?
C109 C110 1.330(15) . ?
C109 H109 0.9500 . ?
C110 C111 1.394(12) . ?
C110 H110 0.9500 . ?
C111 H111 0.9500 . ?
C200 C205 1.350(11) . ?
C200 C201 1.371(10) . ?
C201 C202 1.398(12) . ?
C201 H201 0.9500 . ?
C202 C203 1.363(14) . ?
C202 H202 0.9500 . ?
C203 C204 1.304(13) . ?
C203 H203 0.9500 . ?
C204 C205 1.401(12) . ?
C204 H204 0.9500 . ?
C205 H205 0.9500 . ?
C206 C207 1.383(8) . ?
C206 C211 1.391(8) . ?
C207 C208 1.393(9) . ?
C207 H207 0.9500 . ?
C208 C209 1.372(10) . ?
C208 H208 0.9500 . ?
C209 C210 1.364(9) . ?
C209 H209 0.9500 . ?
C210 C211 1.386(9) . ?
C210 H210 0.9500 . ?
C211 H211 0.9500 . ?
C10 C15 1.362(14) . ?
C10 C11 1.373(14) . ?
C10 C16 1.493(14) . ?
C11 C12 1.438(16) . ?
C11 H11 0.9500 . ?
C12 C13 1.375(17) . ?
C12 H12 0.9500 . ?
C13 C14 1.312(16) . ?
C13 H13 0.9500 . ?
C14 C15 1.367(15) . ?
C14 H14 0.9500 . ?
C15 H15 0.9500 . ?
C16 H16A 0.9800 . ?
C16 H16B 0.9800 . ?
C16 H16C 0.9800 . ?

loop_
_geom_torsion_atom_site_label_1
_geom_torsion_atom_site_label_2
_geom_torsion_atom_site_label_3
_geom_torsion_atom_site_label_4
_geom_torsion
_geom_torsion_site_symmetry_1
_geom_torsion_site_symmetry_2
_geom_torsion_site_symmetry_3
_geom_torsion_site_symmetry_4
_geom_torsion_publ_flag
Se3 Sn1 Se1 P1 21.29(5) . . . . ?
Se3 Sn1 Se1 P1 -158.71(5) 3_565 . . . ?
Se2 Sn1 Se1 P1 113.61(5) 3_565 . . . ?
Se2 Sn1 Se1 P1 -66.39(5) . . . . ?
Se3 Sn1 Se2 P2 -18.19(5) . . . . ?
Se3 Sn1 Se2 P2 161.81(5) 3_565 . . . ?
Se1 Sn1 Se2 P2 -111.98(5) 3_565 . . . ?
Se1 Sn1 Se2 P2 68.02(5) . . . . ?
Se2 Sn1 Se3 C1 -135.84(16) 3_565 . . . ?
Se2 Sn1 Se3 C1 44.16(16) . . . . ?
Se1 Sn1 Se3 C1 132.91(16) 3_565 . . . ?
Se1 Sn1 Se3 C1 -47.09(16) . . . . ?
Sn1 Se1 P1 C1 12.3(2) . . . . ?
Sn1 Se1 P1 C100 -105.5(2) . . . . ?
Sn1 Se1 P1 C106 138.5(2) . . . . ?
Sn1 Se2 P2 C1 -15.4(2) . . . . ?
Sn1 Se2 P2 C206 103.4(2) . . . . ?
Sn1 Se2 P2 C200 -143.0(2) . . . . ?
C100 P1 C1 P2 -166.9(4) . . . . ?
C106 P1 C1 P2 -51.9(5) . . . . ?
Se1 P1 C1 P2 72.4(4) . . . . ?
C100 P1 C1 Se3 63.7(3) . . . . ?
C106 P1 C1 Se3 178.7(3) . . . . ?
Se1 P1 C1 Se3 -57.0(3) . . . . ?
C206 P2 C1 P1 168.0(4) . . . . ?
C200 P2 C1 P1 55.2(5) . . . . ?
Se2 P2 C1 P1 -69.9(4) . . . . ?
C206 P2 C1 Se3 -63.0(3) . . . . ?
C200 P2 C1 Se3 -175.8(3) . . . . ?
Se2 P2 C1 Se3 59.1(3) . . . . ?
Sn1 Se3 C1 P1 69.0(3) . . . . ?
Sn1 Se3 C1 P2 -67.7(3) . . . . ?
C1 P1 C100 C105 -144.4(5) . . . . ?
C106 P1 C100 C105 96.4(6) . . . . ?
Se1 P1 C100 C105 -21.2(6) . . . . ?
C1 P1 C100 C101 36.7(6) . . . . ?
C106 P1 C100 C101 -82.5(6) . . . . ?
Se1 P1 C100 C101 159.9(5) . . . . ?
C105 C100 C101 C102 0.7(10) . . . . ?
P1 C100 C101 C102 179.6(5) . . . . ?
C100 C101 C102 C103 0.0(11) . . . . ?
C101 C102 C103 C104 -0.8(11) . . . . ?
C102 C103 C104 C105 0.9(12) . . . . ?
C103 C104 C105 C100 -0.2(11) . . . . ?
C101 C100 C105 C104 -0.6(10) . . . . ?
P1 C100 C105 C104 -179.5(6) . . . . ?
C1 P1 C106 C111 121.2(7) . . . . ?
C100 P1 C106 C111 -124.5(7) . . . . ?
Se1 P1 C106 C111 -5.9(7) . . . . ?
C1 P1 C106 C107 -57.2(8) . . . . ?
C100 P1 C106 C107 57.1(8) . . . . ?
Se1 P1 C106 C107 175.6(7) . . . . ?
C111 C106 C107 C108 2.2(16) . . . . ?
P1 C106 C107 C108 -179.3(10) . . . . ?
C106 C107 C108 C109 -2(2) . . . . ?
C107 C108 C109 C110 0(2) . . . . ?
C108 C109 C110 C111 0(2) . . . . ?
C107 C106 C111 C110 -1.5(15) . . . . ?
P1 C106 C111 C110 -179.9(9) . . . . ?
C109 C110 C111 C106 0.2(19) . . . . ?
C1 P2 C200 C205 81.3(9) . . . . ?
C206 P2 C200 C205 -32.6(9) . . . . ?
Se2 P2 C200 C205 -151.1(8) . . . . ?
C1 P2 C200 C201 -101.3(7) . . . . ?
C206 P2 C200 C201 144.8(7) . . . . ?
Se2 P2 C200 C201 26.4(7) . . . . ?
C205 C200 C201 C202 -2.7(15) . . . . ?
P2 C200 C201 C202 179.7(9) . . . . ?
C200 C201 C202 C203 2.5(18) . . . . ?
C201 C202 C203 C204 -2.1(18) . . . . ?
C202 C203 C204 C205 2.1(19) . . . . ?
C201 C200 C205 C204 2.7(17) . . . . ?
P2 C200 C205 C204 -179.7(10) . . . . ?
C203 C204 C205 C200 -2(2) . . . . ?
C1 P2 C206 C207 146.6(5) . . . . ?
C200 P2 C206 C207 -93.8(5) . . . . ?
Se2 P2 C206 C207 23.0(5) . . . . ?
C1 P2 C206 C211 -38.3(5) . . . . ?
C200 P2 C206 C211 81.3(5) . . . . ?
Se2 P2 C206 C211 -161.9(4) . . . . ?
C211 C206 C207 C208 0.6(9) . . . . ?
P2 C206 C207 C208 175.7(5) . . . . ?
C206 C207 C208 C209 -0.6(9) . . . . ?
C207 C208 C209 C210 -0.4(10) . . . . ?
C208 C209 C210 C211 1.5(9) . . . . ?
C209 C210 C211 C206 -1.6(9) . . . . ?
C207 C206 C211 C210 0.5(9) . . . . ?
P2 C206 C211 C210 -174.7(4) . . . . ?
C15 C10 C11 C12 0.8(14) . . . . ?
C16 C10 C11 C12 -179.0(9) . . . . ?
C10 C11 C12 C13 -0.9(14) . . . . ?
C11 C12 C13 C14 1.5(16) . . . . ?
C12 C13 C14 C15 -2.0(18) . . . . ?
C11 C10 C15 C14 -1.3(15) . . . . ?
C16 C10 C15 C14 178.5(10) . . . . ?
C13 C14 C15 C10 1.9(17) . . . . ?
